data_7227534
loop_
_publ_author_name
'Gonz\'alez-Garc\'ia, Cristina'
'Mendiola, M. Antonia'
'Perles, Josefina'
'L\'opez-Torres, Elena'

_publ_section_title
;
 Structural diversity and supramolecular architectures of Zn(ii), Cu(ii)
 and Ni(ii) complexes by selective control of the degree of deprotonation
 of diacetyl bis(4-isopropyl-3-thiosemicarbazone)
;
_journal_issue 7
_journal_name_full CrystEngComm
_journal_page_first 1035
_journal_paper_doi 10.1039/C6CE02488B
_journal_volume 19
_journal_year 2017
_chemical_formula_sum 'C14 H28 N6 Ni O S3'
_chemical_formula_weight 451.31
_space_group_crystal_system orthorhombic
_space_group_IT_number 62
_space_group_name_Hall '-P 2ac 2n'
_space_group_name_H-M_alt 'P n m a'
_symmetry_space_group_name_Hall '-P 2ac 2n'
_symmetry_space_group_name_H-M 'P n m a'
_atom_sites_solution_hydrogens mixed
_audit_update_record
;
2017-01-11 deposited with the CCDC.
2017-01-16 downloaded from the CCDC.
;
_cell_angle_alpha 90
_cell_angle_beta 90
_cell_angle_gamma 90
_cell_formula_units_Z 4
_cell_length_a 14.7144(6)
_cell_length_b 7.0324(3)
_cell_length_c 21.4403(8)
_cell_measurement_reflns_used 3797
_cell_measurement_temperature 296.(2)
_cell_measurement_theta_max 19.3697
_cell_measurement_theta_min 2.3506
_cell_volume 2218.59(15)
_computing_cell_refinement 'Bruker SMART'
_computing_data_collection 'Bruker SMART'
_computing_data_reduction 'Bruker SAINT'
_computing_molecular_graphics 'Bruker SHELXTL'
_computing_publication_material 'Bruker SHELXTL'
_computing_structure_refinement 'SHELXL-2014/7 (Sheldrick, 2014)'
_computing_structure_solution 'Bruker SHELXTL'
_diffrn_ambient_temperature 296.(2)
_diffrn_measured_fraction_theta_full 1.000
_diffrn_measured_fraction_theta_max 1.000
_diffrn_measurement_device_type 'Bruker Kappa Apex II'
_diffrn_measurement_method '\f and \w scans'
_diffrn_radiation_type MoK\a
_diffrn_radiation_wavelength 0.71073
_diffrn_reflns_av_R_equivalents 0.0880
_diffrn_reflns_av_unetI/netI 0.0391
_diffrn_reflns_limit_h_max 18
_diffrn_reflns_limit_h_min -18
_diffrn_reflns_limit_k_max 8
_diffrn_reflns_limit_k_min -8
_diffrn_reflns_limit_l_max 26
_diffrn_reflns_limit_l_min -26
_diffrn_reflns_number 34107
_diffrn_reflns_theta_full 26.38
_diffrn_reflns_theta_max 26.38
_diffrn_reflns_theta_min 1.68
_diffrn_source 'fine-focus sealed tube'
_exptl_absorpt_coefficient_mu 1.170
_exptl_absorpt_correction_T_max 0.7454
_exptl_absorpt_correction_T_min 0.6701
_exptl_absorpt_correction_type multi-scan
_exptl_absorpt_process_details twinabs
_exptl_crystal_colour 'brown orange'
_exptl_crystal_density_diffrn 1.324
_exptl_crystal_density_method 'not measured'
_exptl_crystal_description needle
_exptl_crystal_F_000 916
_exptl_crystal_size_max 0.220
_exptl_crystal_size_mid 0.04
_exptl_crystal_size_min 0.04
_refine_diff_density_max 0.630
_refine_diff_density_min -0.729
_refine_ls_extinction_method none
_refine_ls_goodness_of_fit_ref 1.094
_refine_ls_hydrogen_treatment mixed
_refine_ls_matrix_type full
_refine_ls_number_parameters 181
_refine_ls_number_reflns 2467
_refine_ls_number_restraints 4
_refine_ls_restrained_S_all 1.107
_refine_ls_R_factor_all 0.0943
_refine_ls_R_factor_gt 0.0484
_refine_ls_shift/su_max 0.000
_refine_ls_shift/su_mean 0.000
_refine_ls_structure_factor_coef Fsqd
_refine_ls_weighting_details 'w=1/[\s^2^(Fo^2^)+(0.1000P)^2^+0.8603P] where P=(Fo^2^+2Fc^2^)/3'
_refine_ls_weighting_scheme calc
_refine_ls_wR_factor_gt 0.1373
_refine_ls_wR_factor_ref 0.1795
_reflns_number_gt 1631
_reflns_number_total 2467
_reflns_threshold_expression 'I > 2\s(I)'
_cod_data_source_file c6ce02488b2.cif
_cod_data_source_block 6DMSO
_cod_depositor_comments 'Adding full bibliography for 7227533--7227538.cif.'
_cod_database_code 7227534

loop_
_space_group_symop_operation_xyz
'x, y, z'
'-x+1/2, -y, z+1/2'
'-x, y+1/2, -z'
'x+1/2, -y+1/2, -z+1/2'
'-x, -y, -z'
'x-1/2, y, -z-1/2'
'x, -y-1/2, z'
'-x-1/2, y-1/2, z-1/2'

loop_
_atom_site_type_symbol
_atom_site_label
_atom_site_fract_x
_atom_site_fract_y
_atom_site_fract_z
_atom_site_U_iso_or_equiv
_atom_site_adp_type
_atom_site_calc_flag
_atom_site_refinement_flags_adp
_atom_site_refinement_flags_occupancy
_atom_site_refinement_flags_posn
_atom_site_occupancy
_atom_site_disorder_assembly
_atom_site_disorder_group
C C1 0.9531(5) 0.75 0.6657(3) 0.0562(16) Uani d T P S 1 A 1
C C2 1.0378(4) 0.75 0.5174(3) 0.0476(14) Uani d T P S 1 A 1
C C3 0.9884(4) 0.75 0.4581(3) 0.0446(14) Uani d T P S 1 A 1
C C4 0.7587(5) 0.75 0.4321(3) 0.0517(15) Uani d T P S 1 A 1
C C5 1.1386(4) 0.75 0.5235(4) 0.0584(17) Uani d T P S 1 A 1
H H5A 1.161 0.6225 0.5191 0.088 Uiso calc U P R 0.5 A 1
H H5B 1.1553 0.7987 0.5637 0.088 Uiso calc U P R 0.5 A 1
H H5C 1.1645 0.8288 0.4915 0.088 Uiso calc U P R 0.5 A 1
C C6 1.0352(5) 0.75 0.3962(3) 0.0593(17) Uani d T P S 1 A 1
H H6A 1.0516 0.6222 0.3852 0.089 Uiso calc U P R 0.5 A 1
H H6B 1.089 0.8269 0.3985 0.089 Uiso calc U P R 0.5 A 1
H H6C 0.995 0.8009 0.3651 0.089 Uiso calc U P R 0.5 A 1
C C7 1.0672(6) 0.75 0.7513(4) 0.081(2) Uani d T P DS 1 A 1
H H7 1.117(4) 0.75 0.727(4) 0.122 Uiso d U P DS 1 B 1
C C8 1.0636(8) 0.75 0.8216(5) 0.177(7) Uani d T P S 1 A 1
H H8A 1.1181 0.6939 0.8378 0.265 Uiso calc U P R 0.5 A 1
H H8B 1.012 0.6777 0.8352 0.265 Uiso calc U P R 0.5 A 1
H H8C 1.0584 0.8784 0.8364 0.265 Uiso calc U P R 0.5 A 1
C C9 1.1057(9) 0.955(2) 0.7509(6) 0.118(5) Uani d . P . 0.5 A 1
H H9A 1.1016 1.0065 0.7095 0.177 Uiso calc U P R 0.5 A 1
H H9B 1.1681 0.9531 0.7638 0.177 Uiso calc U P R 0.5 A 1
H H9C 1.0712 1.033 0.779 0.177 Uiso calc U P R 0.5 A 1
C C10 0.7115(7) 0.75 0.3227(4) 0.130(5) Uani d T P DS 1 A 1
H H10 0.754(10) 0.75 0.303(7) 0.194 Uiso d U P S 1 C 1
C C11 0.6420(10) 0.693(6) 0.2840(7) 0.20(2) Uani d . P . 0.5 A 1
C C12 0.7073(13) 0.990(2) 0.3123(7) 0.145(7) Uani d . P D 0.5 A 1
C C13 0.4116(7) 0.75 0.5162(4) 0.098(3) Uani d T P S 1 D 1
C C14 0.3327(6) 0.75 0.4023(5) 0.085(3) Uani d T P DS 1 D 1
H H14A 0.335(5) 0.75 0.3597(11) 0.08(2) Uiso d . P DS 1 E 1
H H14B 0.312(5) 0.865(5) 0.413(3) 0.13(3) Uiso d . . D 1 F 1
N N1 0.9738(4) 0.75 0.7269(3) 0.0688(16) Uani d T P S 1 A 1
H H1 0.9298 0.75 0.7533 0.083 Uiso calc U P R 1 A 1
N N2 1.0191(4) 0.75 0.6251(2) 0.0522(12) Uani d T P S 1 A 1
N N3 0.9841(3) 0.75 0.5663(2) 0.0454(12) Uani d T P S 1 A 1
N N4 0.9012(3) 0.75 0.4660(2) 0.0441(11) Uani d T P S 1 A 1
N N5 0.8446(3) 0.75 0.4146(2) 0.0526(13) Uani d T P S 1 A 1
N N6 0.6936(4) 0.75 0.3894(3) 0.0675(16) Uani d T P S 1 A 1
H H6 0.6379 0.75 0.4017 0.081 Uiso calc U P R 1 A 1
Ni Ni1 0.86033(5) 0.75 0.54750(4) 0.0445(3) Uani d T P S 1 A 1
S S1 0.83648(12) 0.75 0.64652(8) 0.0629(5) Uani d T P S 1 A 1
S S2 0.72393(11) 0.75 0.51118(8) 0.0544(4) Uani d T P S 1 A 1
S S3 0.4380(2) 0.6752(4) 0.43840(14) 0.0756(8) Uani d . P . 0.5 D 1
O O1 0.5066(5) 0.6811(12) 0.4145(4) 0.101(4) Uani d . P . 0.5 D 1

loop_
_atom_site_aniso_label
_atom_site_aniso_U_11
_atom_site_aniso_U_22
_atom_site_aniso_U_33
_atom_site_aniso_U_12
_atom_site_aniso_U_13
_atom_site_aniso_U_23
C1 0.048(4) 0.053(4) 0.067(4) 0 0.002(3) 0
C2 0.037(3) 0.029(3) 0.076(4) 0 0.015(3) 0
C3 0.040(3) 0.032(3) 0.062(4) 0 0.009(3) 0
C4 0.049(4) 0.050(3) 0.056(4) 0 0.005(3) 0
C5 0.033(3) 0.055(4) 0.087(5) 0 0.007(3) 0
C6 0.054(4) 0.058(4) 0.066(4) 0 0.016(3) 0
C7 0.056(5) 0.110(7) 0.079(5) 0 -0.006(4) 0
C8 0.108(10) 0.33(2) 0.095(8) 0 -0.033(7) 0
C9 0.089(10) 0.117(12) 0.148(13) -0.016(9) -0.049(9) 0.011(10)
C10 0.075(7) 0.262(18) 0.052(5) 0 0.003(5) 0
C11 0.109(11) 0.39(6) 0.089(9) -0.09(2) -0.022(8) -0.09(2)
C12 0.150(17) 0.191(19) 0.095(11) -0.002(14) -0.006(11) 0.057(12)
C13 0.123(8) 0.111(7) 0.060(5) 0 0.007(5) 0
C14 0.052(5) 0.116(9) 0.088(7) 0 0.003(4) 0
N1 0.053(4) 0.097(4) 0.057(3) 0 0.000(3) 0
N2 0.046(3) 0.053(3) 0.058(3) 0 -0.001(3) 0
N3 0.040(3) 0.034(2) 0.062(3) 0 0.005(2) 0
N4 0.039(3) 0.037(2) 0.056(3) 0 0.008(2) 0
N5 0.046(3) 0.060(3) 0.052(3) 0 0.008(3) 0
N6 0.044(3) 0.088(4) 0.070(4) 0 0.000(3) 0
Ni1 0.0347(5) 0.0415(4) 0.0573(5) 0 0.0076(3) 0
S1 0.0426(10) 0.0864(12) 0.0598(10) 0 0.0085(8) 0
S2 0.0377(8) 0.0632(10) 0.0623(10) 0 0.0087(7) 0
S3 0.0635(18) 0.0792(18) 0.0840(18) 0.0142(12) 0.0128(14) -0.0009(12)
O1 0.041(4) 0.134(10) 0.128(6) 0.003(4) 0.016(4) -0.029(5)

loop_
_atom_type_symbol
_atom_type_description
_atom_type_scat_dispersion_real
_atom_type_scat_dispersion_imag
_atom_type_scat_source
C C 0.0033 0.0016 'International Tables Vol C Tables 4.2.6.8 and 6.1.1.4'
H H 0.0000 0.0000 'International Tables Vol C Tables 4.2.6.8 and 6.1.1.4'
N N 0.0061 0.0033 'International Tables Vol C Tables 4.2.6.8 and 6.1.1.4'
S S 0.1246 0.1234 'International Tables Vol C Tables 4.2.6.8 and 6.1.1.4'
Ni Ni 0.3393 1.1124 'International Tables Vol C Tables 4.2.6.8 and 6.1.1.4'
O O 0.0106 0.0060 'International Tables Vol C Tables 4.2.6.8 and 6.1.1.4'

loop_
_geom_angle_atom_site_label_1
_geom_angle_atom_site_label_2
_geom_angle_atom_site_label_3
_geom_angle_site_symmetry_1
_geom_angle_site_symmetry_3
_geom_angle
N2 C1 N1 . . 118.8(6)
N2 C1 S1 . . 124.6(5)
N1 C1 S1 . . 116.6(5)
N3 C2 C3 . . 113.3(5)
N3 C2 C5 . . 122.0(6)
C3 C2 C5 . . 124.7(6)
N4 C3 C2 . . 112.3(5)
N4 C3 C6 . . 124.9(6)
C2 C3 C6 . . 122.9(5)
N5 C4 N6 . . 119.7(6)
N5 C4 S2 . . 123.4(5)
N6 C4 S2 . . 116.9(5)
C2 C5 H5A . . 109.5
C2 C5 H5B . . 109.5
H5A C5 H5B . . 109.5
C2 C5 H5C . . 109.5
H5A C5 H5C . . 109.5
H5B C5 H5C . . 109.5
C3 C6 H6A . . 109.5
C3 C6 H6B . . 109.5
H6A C6 H6B . . 109.5
C3 C6 H6C . . 109.5
H6A C6 H6C . . 109.5
H6B C6 H6C . . 109.5
N1 C7 C8 . . 108.8(8)
N1 C7 C9 . . 109.8(6)
C8 C7 C9 . . 91.1(7)
N1 C7 C9 . 7_575 109.8(6)
C8 C7 C9 . 7_575 91.1(7)
C9 C7 C9 . 7_575 137.2(12)
N1 C7 H7 . . 124.(7)
C8 C7 H7 . . 127.(7)
C9 C7 H7 . . 72.4(15)
C9 C7 H7 7_575 . 72.4(15)
C7 C8 H8A . . 109.5
C7 C8 H8B . . 109.5
H8A C8 H8B . . 109.5
C7 C8 H8C . . 109.5
H8A C8 H8C . . 109.5
H8B C8 H8C . . 109.5
C7 C9 H7 . . 33.8(8)
C7 C9 H9A . . 109.5
H7 C9 H9A . . 93.1
C7 C9 H9B . . 109.5
H7 C9 H9B . . 88.8
H9A C9 H9B . . 109.5
C7 C9 H9C . . 109.5
H7 C9 H9C . . 143.1
H9A C9 H9C . . 109.5
H9B C9 H9C . . 109.5
C11 C10 C11 7_575 . 34.(4)
C11 C10 N6 7_575 . 117.2(10)
C11 C10 N6 . . 117.2(10)
C11 C10 C12 7_575 7_575 101.(2)
C11 C10 C12 . 7_575 66.6(19)
N6 C10 C12 . 7_575 97.0(6)
C11 C10 C12 7_575 . 66.6(19)
C11 C10 C12 . . 101.(2)
N6 C10 C12 . . 97.0(6)
C12 C10 C12 7_575 . 164.4(13)
C11 C10 H10 7_575 . 106.(10)
C11 C10 H10 . . 106.(10)
N6 C10 H10 . . 134.(10)
C12 C10 H10 7_575 . 87.6(17)
C12 C10 H10 . . 87.6(17)
C11 C11 C10 7_575 . 72.9(18)
C11 C11 C12 7_575 7_575 138.4(10)
C10 C11 C12 . 7_575 65.8(12)
C10 C12 C11 . 7_575 47.6(11)
S3 C13 S3 . 7_575 34.1(2)
S3 C14 S3 7_575 . 33.8(3)
S3 C14 H14A 7_575 . 113.(5)
S3 C14 H14A . . 113.(5)
S3 C14 H14B 7_575 . 86.(5)
S3 C14 H14B . . 117.(5)
H14A C14 H14B . . 105.(5)
C1 N1 C7 . . 123.9(6)
C1 N1 H1 . . 118.0
C7 N1 H1 . . 118.0
C1 N2 N3 . . 109.6(5)
C2 N3 N2 . . 120.8(5)
C2 N3 Ni1 . . 114.5(4)
N2 N3 Ni1 . . 124.7(4)
C3 N4 N5 . . 119.6(5)
C3 N4 Ni1 . . 116.4(4)
N5 N4 Ni1 . . 123.9(4)
C4 N5 N4 . . 110.5(5)
C4 N6 C10 . . 123.3(7)
C4 N6 H6 . . 118.4
C10 N6 H6 . . 118.4
N4 Ni1 N3 . . 83.5(2)
N4 Ni1 S1 . . 170.40(17)
N3 Ni1 S1 . . 86.88(16)
N4 Ni1 S2 . . 87.77(17)
N3 Ni1 S2 . . 171.30(16)
S1 Ni1 S2 . . 101.82(7)
C1 S1 Ni1 . . 94.1(2)
C4 S2 Ni1 . . 94.4(2)
S3 S3 O1 7_575 . 87.9(4)
S3 S3 O1 7_575 7_575 48.2(3)
O1 S3 O1 . 7_575 39.6(7)
S3 S3 C13 7_575 . 72.93(12)
O1 S3 C13 . . 127.2(6)
O1 S3 C13 7_575 . 105.3(4)
S3 S3 C14 7_575 . 73.11(13)
O1 S3 C14 . . 123.9(6)
O1 S3 C14 7_575 . 103.4(4)
C13 S3 C14 . . 97.3(5)
O1 O1 S3 7_575 . 92.1(4)
O1 O1 S3 7_575 7_575 48.2(3)
S3 O1 S3 . 7_575 43.9(3)

loop_
_geom_bond_atom_site_label_1
_geom_bond_atom_site_label_2
_geom_bond_site_symmetry_2
_geom_bond_distance
C1 N2 . 1.304(8)
C1 N1 . 1.347(8)
C1 S1 . 1.764(7)
C2 N3 . 1.313(7)
C2 C3 . 1.465(8)
C2 C5 . 1.489(8)
C3 N4 . 1.294(8)
C3 C6 . 1.495(8)
C4 N5 . 1.319(8)
C4 N6 . 1.326(8)
C4 S2 . 1.770(7)
C5 H5A . 0.96
C5 H5B . 0.96
C5 H5C . 0.96
C6 H6A . 0.96
C6 H6B . 0.96
C6 H6C . 0.96
C7 N1 . 1.471(10)
C7 C8 . 1.507(13)
C7 C9 . 1.550(15)
C7 C9 7_575 1.550(15)
C7 H7 . 0.90(2)
C8 H8A . 0.96
C8 H8B . 0.96
C8 H8C . 0.96
C9 H9A . 0.96
C9 H9B . 0.96
C9 H9C . 0.96
C10 C11 7_575 1.376(18)
C10 C11 . 1.376(18)
C10 N6 . 1.454(11)
C10 C12 7_575 1.700(15)
C10 C12 . 1.700(15)
C10 H10 . 0.75(14)
C11 C11 7_575 0.81(9)
C11 C12 7_575 1.71(4)
C12 C11 7_575 1.71(4)
C13 S3 . 1.792(8)
C13 S3 7_575 1.792(8)
C14 S3 7_575 1.811(10)
C14 S3 . 1.811(10)
C14 H14A . 0.91(2)
C14 H14B . 0.89(2)
N1 H1 . 0.86
N2 N3 . 1.362(7)
N3 Ni1 . 1.865(5)
N4 N5 . 1.381(7)
N4 Ni1 . 1.849(5)
N6 H6 . 0.86
Ni1 S1 . 2.1518(19)
Ni1 S2 . 2.1528(18)
S3 S3 7_575 1.052(6)
S3 O1 . 1.132(7)
S3 O1 7_575 1.517(8)
O1 O1 7_575 0.968(16)
O1 S3 7_575 1.517(8)

loop_
_geom_hbond_atom_site_label_D
_geom_hbond_atom_site_label_H
_geom_hbond_atom_site_label_A
_geom_hbond_site_symmetry_A
_geom_hbond_distance_DH
_geom_hbond_distance_HA
_geom_hbond_distance_DA
_geom_hbond_angle_DHA
C8 H8C S3 8_766 0.96 3.02 3.901(7) 152.5
N6 H6 O1 . 0.86 2.01 2.845(9) 163.0
N6 H6 O1 7_575 0.86 2.01 2.845(9) 163.0

loop_
_geom_torsion_atom_site_label_1
_geom_torsion_atom_site_label_2
_geom_torsion_atom_site_label_3
_geom_torsion_atom_site_label_4
_geom_torsion_site_symmetry_1
_geom_torsion_site_symmetry_4
_geom_torsion
N3 C2 C3 N4 . . 0.0000(10)
C5 C2 C3 N4 . . 180.0000(10)
N3 C2 C3 C6 . . 180.0000(10)
C5 C2 C3 C6 . . 0.0000(10)
N6 C10 C11 C11 . 7_575 99.1(10)
C12 C10 C11 C11 7_575 7_575 -175.1(7)
C12 C10 C11 C11 . 7_575 -4.6(7)
C11 C10 C11 C12 7_575 7_575 175.1(7)
N6 C10 C11 C12 . 7_575 -85.8(12)
C12 C10 C11 C12 . 7_575 170.5(14)
C11 C10 C12 C11 . 7_575 2.8(5)
N6 C10 C12 C11 . 7_575 -116.7(10)
C12 C10 C12 C11 7_575 7_575 37.(6)
N2 C1 N1 C7 . . 0.000(3)
S1 C1 N1 C7 . . 180.000(2)
C8 C7 N1 C1 . . 180.000(2)
C9 C7 N1 C1 . . 81.7(8)
C9 C7 N1 C1 7_575 . -81.7(8)
N1 C1 N2 N3 . . 180.000(2)
S1 C1 N2 N3 . . 0.000(2)
C3 C2 N3 N2 . . 180.0000(10)
C5 C2 N3 N2 . . 0.000(2)
C3 C2 N3 Ni1 . . 0.0000(10)
C5 C2 N3 Ni1 . . 180.0000(10)
C1 N2 N3 C2 . . 180.0000(10)
C1 N2 N3 Ni1 . . 0.0000(10)
C2 C3 N4 N5 . . 180.0000(10)
C6 C3 N4 N5 . . 0.0000(10)
C2 C3 N4 Ni1 . . 0.0000(10)
C6 C3 N4 Ni1 . . 180.0000(10)
N6 C4 N5 N4 . . 180.0000(10)
S2 C4 N5 N4 . . 0.0000(10)
C3 N4 N5 C4 . . 180.0000(10)
Ni1 N4 N5 C4 . . 0.0000(10)
N5 C4 N6 C10 . . 0.000(2)
S2 C4 N6 C10 . . 180.0000(10)
C11 C10 N6 C4 7_575 . -161.(2)
C11 C10 N6 C4 . . 161.(2)
C12 C10 N6 C4 7_575 . 93.4(8)
C12 C10 N6 C4 . . -93.4(8)
C3 N4 Ni1 N3 . . 0.0000(10)
N5 N4 Ni1 N3 . . 180.0000(10)
C3 N4 Ni1 S2 . . 180.0000(10)
N5 N4 Ni1 S2 . . 0.0000(10)
C2 N3 Ni1 N4 . . 0.0000(10)
N2 N3 Ni1 N4 . . 180.0000(10)
C2 N3 Ni1 S1 . . 180.0000(10)
N2 N3 Ni1 S1 . . 0.0000(10)
N2 C1 S1 Ni1 . . 0.0000(10)
N1 C1 S1 Ni1 . . 180.0000(10)
N5 C4 S2 Ni1 . . 0.0000(10)
N6 C4 S2 Ni1 . . 180.0000(10)
S3 C13 S3 O1 7_575 . 73.7(6)
S3 C13 S3 O1 7_575 7_575 36.3(4)
S3 C13 S3 C14 7_575 . -69.8(2)
S3 C14 S3 O1 7_575 . -75.5(6)
S3 C14 S3 O1 7_575 7_575 -38.0(4)
S3 C14 S3 C13 7_575 . 69.6(2)
S3 S3 O1 O1 7_575 7_575 0.004(2)
C13 S3 O1 O1 . 7_575 -66.6(4)
C14 S3 O1 O1 . 7_575 68.0(4)
O1 S3 O1 S3 7_575 7_575 -0.004(4)
C13 S3 O1 S3 . 7_575 -66.6(4)
C14 S3 O1 S3 . 7_575 68.0(4)
